data_7212014
loop_
_publ_author_name
'Hao, Zheng-Ming'
'Guo, Cai-Hong'
'Wu, Hai-Shun'
'Zhang, Xian-Ming'

_publ_section_title
;
 Luminescent boracite-like metal--organic frameworks constructed by
 Cu-centered CuCu4 tetrahedra and CuCu3 triangles with an acentric cubic
 superlarge cell
;
_journal_issue 1
_journal_name_full CrystEngComm
_journal_page_first 55
_journal_paper_doi 10.1039/b918159h
_journal_volume 12
_journal_year 2010
_chemical_formula_sum 'C48 H72 Cl4 Cu31 N96 O32 S32'
_chemical_formula_weight 5643.48
_chemical_name_systematic
;
?
;
_space_group_IT_number 219
_symmetry_cell_setting cubic
_symmetry_space_group_name_Hall 'F -4a 2 3'
_symmetry_space_group_name_H-M 'F -4 3 c'
_atom_sites_solution_hydrogens geom
_atom_sites_solution_primary direct
_atom_sites_solution_secondary difmap
_audit_creation_method SHELXL-97
_cell_angle_alpha 90.00
_cell_angle_beta 90.00
_cell_angle_gamma 90.00
_cell_formula_units_Z 8
_cell_length_a 36.577(7)
_cell_length_b 36.577(7)
_cell_length_c 36.577(7)
_cell_measurement_reflns_used 7633
_cell_measurement_temperature 298(2)
_cell_measurement_theta_max 19.74
_cell_measurement_theta_min 2.50
_cell_volume 48936(16)
_computing_cell_refinement 'SMART (Bruker, 2001)'
_computing_data_collection 'SMART (Bruker, 2001)'
_computing_data_reduction 'SAINT (Bruker, 2001)'
_computing_molecular_graphics 'ORTEP-II (Johnson, 1976)'
_computing_publication_material 'SHELXL-97 (Sheldrick, 1997)'
_computing_structure_refinement 'SHELXL-97 (Sheldrick, 1997)'
_computing_structure_solution 'SHELXS-97 (Sheldrick, 1990)'
_diffrn_ambient_temperature 298(2)
_diffrn_measured_fraction_theta_full 1.000
_diffrn_measured_fraction_theta_max 1.000
_diffrn_measurement_device_type 'Bruker Apex CCD Diffractometer'
_diffrn_measurement_method '\f and \w scan'
_diffrn_radiation_monochromator graphite
_diffrn_radiation_source 'fine-focus sealed tube'
_diffrn_radiation_type MoK\a
_diffrn_radiation_wavelength 0.71073
_diffrn_reflns_av_R_equivalents 0.1247
_diffrn_reflns_av_sigmaI/netI 0.0656
_diffrn_reflns_limit_h_max 45
_diffrn_reflns_limit_h_min -45
_diffrn_reflns_limit_k_max 40
_diffrn_reflns_limit_k_min -45
_diffrn_reflns_limit_l_max 45
_diffrn_reflns_limit_l_min -44
_diffrn_reflns_number 84715
_diffrn_reflns_theta_full 25.99
_diffrn_reflns_theta_max 25.99
_diffrn_reflns_theta_min 1.57
_exptl_absorpt_coefficient_mu 3.005
_exptl_absorpt_correction_T_max 0.6449
_exptl_absorpt_correction_T_min 0.5848
_exptl_absorpt_correction_type empirical
_exptl_absorpt_process_details 'SADABS, sheldrick 1997'
_exptl_crystal_colour yellow
_exptl_crystal_density_diffrn 1.532
_exptl_crystal_density_method 'not measured'
_exptl_crystal_description cubic
_exptl_crystal_F_000 22136
_exptl_crystal_size_max 0.20
_exptl_crystal_size_mid 0.20
_exptl_crystal_size_min 0.16
_platon_squeeze_details
;
;
_refine_diff_density_max 0.545
_refine_diff_density_min -0.389
_refine_diff_density_rms 0.088
_refine_ls_abs_structure_details 'Flack H D (1983), Acta Cryst. A39, 876-881'
_refine_ls_abs_structure_Flack 0.46(2)
_refine_ls_extinction_method none
_refine_ls_goodness_of_fit_ref 1.106
_refine_ls_hydrogen_treatment constr
_refine_ls_matrix_type full
_refine_ls_number_parameters 190
_refine_ls_number_reflns 4019
_refine_ls_number_restraints 8
_refine_ls_restrained_S_all 1.105
_refine_ls_R_factor_all 0.0561
_refine_ls_R_factor_gt 0.0501
_refine_ls_shift/su_max 0.001
_refine_ls_shift/su_mean 0.000
_refine_ls_structure_factor_coef Fsqd
_refine_ls_weighting_details 'calc w=1/[\s^2^(Fo^2^)+(0.0261P)^2^+295.6768P] where P=(Fo^2^+2Fc^2^)/3'
_refine_ls_weighting_scheme calc
_refine_ls_wR_factor_gt 0.1007
_refine_ls_wR_factor_ref 0.1035
_reflns_number_gt 3734
_reflns_number_total 4019
_reflns_threshold_expression >2sigma(I)
_cod_data_source_file b918159h.txt
_cod_data_source_block 1
_cod_original_cell_volume 48936(17)
_cod_original_sg_symbol_H-M F-43c
_cod_database_code 7212014

loop_
_symmetry_equiv_pos_as_xyz
'x, y, z'
'-x, -y, z'
'-x, y, -z'
'x, -y, -z'
'z, x, y'
'z, -x, -y'
'-z, -x, y'
'-z, x, -y'
'y, z, x'
'-y, z, -x'
'y, -z, -x'
'-y, -z, x'
'y+1/2, x+1/2, z+1/2'
'-y+1/2, -x+1/2, z+1/2'
'y+1/2, -x+1/2, -z+1/2'
'-y+1/2, x+1/2, -z+1/2'
'x+1/2, z+1/2, y+1/2'
'-x+1/2, z+1/2, -y+1/2'
'-x+1/2, -z+1/2, y+1/2'
'x+1/2, -z+1/2, -y+1/2'
'z+1/2, y+1/2, x+1/2'
'z+1/2, -y+1/2, -x+1/2'
'-z+1/2, y+1/2, -x+1/2'
'-z+1/2, -y+1/2, x+1/2'
'x, y+1/2, z+1/2'
'-x, -y+1/2, z+1/2'
'-x, y+1/2, -z+1/2'
'x, -y+1/2, -z+1/2'
'z, x+1/2, y+1/2'
'z, -x+1/2, -y+1/2'
'-z, -x+1/2, y+1/2'
'-z, x+1/2, -y+1/2'
'y, z+1/2, x+1/2'
'-y, z+1/2, -x+1/2'
'y, -z+1/2, -x+1/2'
'-y, -z+1/2, x+1/2'
'y+1/2, x+1, z+1'
'-y+1/2, -x+1, z+1'
'y+1/2, -x+1, -z+1'
'-y+1/2, x+1, -z+1'
'x+1/2, z+1, y+1'
'-x+1/2, z+1, -y+1'
'-x+1/2, -z+1, y+1'
'x+1/2, -z+1, -y+1'
'z+1/2, y+1, x+1'
'z+1/2, -y+1, -x+1'
'-z+1/2, y+1, -x+1'
'-z+1/2, -y+1, x+1'
'x+1/2, y, z+1/2'
'-x+1/2, -y, z+1/2'
'-x+1/2, y, -z+1/2'
'x+1/2, -y, -z+1/2'
'z+1/2, x, y+1/2'
'z+1/2, -x, -y+1/2'
'-z+1/2, -x, y+1/2'
'-z+1/2, x, -y+1/2'
'y+1/2, z, x+1/2'
'-y+1/2, z, -x+1/2'
'y+1/2, -z, -x+1/2'
'-y+1/2, -z, x+1/2'
'y+1, x+1/2, z+1'
'-y+1, -x+1/2, z+1'
'y+1, -x+1/2, -z+1'
'-y+1, x+1/2, -z+1'
'x+1, z+1/2, y+1'
'-x+1, z+1/2, -y+1'
'-x+1, -z+1/2, y+1'
'x+1, -z+1/2, -y+1'
'z+1, y+1/2, x+1'
'z+1, -y+1/2, -x+1'
'-z+1, y+1/2, -x+1'
'-z+1, -y+1/2, x+1'
'x+1/2, y+1/2, z'
'-x+1/2, -y+1/2, z'
'-x+1/2, y+1/2, -z'
'x+1/2, -y+1/2, -z'
'z+1/2, x+1/2, y'
'z+1/2, -x+1/2, -y'
'-z+1/2, -x+1/2, y'
'-z+1/2, x+1/2, -y'
'y+1/2, z+1/2, x'
'-y+1/2, z+1/2, -x'
'y+1/2, -z+1/2, -x'
'-y+1/2, -z+1/2, x'
'y+1, x+1, z+1/2'
'-y+1, -x+1, z+1/2'
'y+1, -x+1, -z+1/2'
'-y+1, x+1, -z+1/2'
'x+1, z+1, y+1/2'
'-x+1, z+1, -y+1/2'
'-x+1, -z+1, y+1/2'
'x+1, -z+1, -y+1/2'
'z+1, y+1, x+1/2'
'z+1, -y+1, -x+1/2'
'-z+1, y+1, -x+1/2'
'-z+1, -y+1, x+1/2'

loop_
_atom_site_label
_atom_site_type_symbol
_atom_site_fract_x
_atom_site_fract_y
_atom_site_fract_z
_atom_site_U_iso_or_equiv
_atom_site_adp_type
_atom_site_occupancy
_atom_site_symmetry_multiplicity
_atom_site_calc_flag
_atom_site_refinement_flags
_atom_site_disorder_assembly
_atom_site_disorder_group
Cu1 Cu 0.85210(2) 0.85210(2) 0.35210(2) 0.0429(3) Uani 1 3 d S . .
Cu2 Cu 0.89121(2) 0.91401(2) 0.33118(3) 0.0457(2) Uani 1 1 d . . .
Cu3 Cu 0.95348(2) 0.945189(19) 0.26875(2) 0.0376(2) Uani 1 1 d . . .
Cu4 Cu 1.0000 1.0000 0.2500 0.0309(3) Uani 1 4 d S . .
Cl1 Cl 0.90038(4) 0.90038(4) 0.40038(4) 0.0400(6) Uani 1 3 d S . .
S1 S 0.95747(4) 0.96786(4) 0.21144(4) 0.0292(3) Uani 1 1 d . . .
S2 S 0.89894(5) 0.81609(4) 0.33165(4) 0.0383(4) Uani 1 1 d . . .
S3 S 1.0000 1.2500 0.2500 0.0337(6) Uani 1 4 d S . .
S4 S 1.0000 1.0000 0.5000 0.0581(16) Uani 1 12 d S . .
S5 S 0.91510(10) 1.08490(10) 0.41510(10) 0.0527(18) Uani 0.703(10) 3 d SPD A 1
O4 O 0.9385(3) 1.0615(3) 0.4385(3) 0.153(10) Uani 0.703(10) 3 d SPD A 1
S5' S 0.8943(2) 1.1057(2) 0.3943(2) 0.047(4) Uani 0.297(10) 3 d SPD A 2
O4' O 0.8705(4) 1.1295(4) 0.3705(4) 0.118(18) Uani 0.297(10) 3 d SPDU A 2
O1 O 1.02244(14) 1.23879(12) 0.28147(13) 0.0513(12) Uani 1 1 d . . .
O2 O 0.97691(16) 0.97691(16) 0.47691(16) 0.077(3) Uani 1 3 d S . .
O3 O 0.87712(18) 1.07040(19) 0.4112(2) 0.098(3) Uani 1 1 d . . .
N1 N 1.02098(12) 0.93064(13) 0.19517(12) 0.0287(10) Uani 1 1 d . . .
N2 N 1.03304(13) 0.90394(14) 0.16992(13) 0.0329(11) Uani 1 1 d . . .
N3 N 0.97498(13) 0.91553(13) 0.16052(12) 0.0315(11) Uani 1 1 d . . .
H3A H 0.9535 0.9147 0.1511 0.038 Uiso 1 1 calc R . .
N4 N 1.00396(17) 0.87051(17) 0.12237(16) 0.0582(18) Uani 1 1 d . . .
H4A H 1.0233 0.8582 0.1172 0.070 Uiso 1 1 calc R . .
H4B H 0.9841 0.8669 0.1103 0.070 Uiso 1 1 calc R . .
N5 N 0.92648(14) 0.88126(13) 0.30537(14) 0.0335(11) Uani 1 1 d . . .
N6 N 0.95389(13) 0.89286(12) 0.28159(13) 0.0311(11) Uani 1 1 d . . .
N7 N 0.95469(15) 0.83278(13) 0.28422(13) 0.0373(12) Uani 1 1 d . . .
H7A H 0.9609 0.8104 0.2806 0.045 Uiso 1 1 calc R . .
N8 N 0.99800(18) 0.86110(16) 0.24460(18) 0.063(2) Uani 1 1 d . . .
H8A H 1.0068 0.8809 0.2355 0.076 Uiso 1 1 calc R . .
H8B H 1.0068 0.8403 0.2381 0.076 Uiso 1 1 calc R . .
C1 C 0.98606(15) 0.93668(15) 0.18903(14) 0.0273(12) Uani 1 1 d . . .
C2 C 1.00478(17) 0.89606(17) 0.14992(16) 0.0360(14) Uani 1 1 d . . .
C3 C 0.92726(16) 0.84509(15) 0.30629(16) 0.0324(13) Uani 1 1 d . . .
C4 C 0.97000(17) 0.86266(17) 0.26927(17) 0.0365(14) Uani 1 1 d . . .

loop_
_atom_site_aniso_label
_atom_site_aniso_U_11
_atom_site_aniso_U_22
_atom_site_aniso_U_33
_atom_site_aniso_U_23
_atom_site_aniso_U_13
_atom_site_aniso_U_12
Cu1 0.0429(3) 0.0429(3) 0.0429(3) 0.0064(4) 0.0064(4) 0.0064(4)
Cu2 0.0468(5) 0.0286(4) 0.0616(5) -0.0024(4) 0.0211(4) 0.0022(3)
Cu3 0.0488(5) 0.0271(4) 0.0370(4) 0.0006(3) 0.0151(4) 0.0034(3)
Cu4 0.0298(4) 0.0298(4) 0.0331(7) 0.000 0.000 0.000
Cl1 0.0400(6) 0.0400(6) 0.0400(6) 0.0026(7) 0.0026(7) 0.0026(7)
S1 0.0288(7) 0.0304(7) 0.0285(7) -0.0006(6) 0.0006(6) 0.0021(6)
S2 0.0461(9) 0.0264(7) 0.0423(8) 0.0006(7) 0.0108(7) -0.0020(7)
S3 0.0504(18) 0.0253(8) 0.0253(8) 0.000 0.000 0.000
S4 0.0581(16) 0.0581(16) 0.0581(16) 0.000 0.000 0.000
S5 0.0527(18) 0.0527(18) 0.0527(18) -0.0246(19) 0.0246(19) -0.0246(19)
O4 0.153(10) 0.153(10) 0.153(10) 0.007(11) -0.007(11) 0.007(11)
S5' 0.047(4) 0.047(4) 0.047(4) -0.017(4) 0.017(4) -0.017(4)
O4' 0.118(18) 0.118(18) 0.118(18) -0.04(2) 0.04(2) -0.04(2)
O1 0.075(3) 0.032(2) 0.046(3) -0.001(2) -0.013(3) 0.011(2)
O2 0.077(3) 0.077(3) 0.077(3) -0.010(3) -0.010(3) -0.010(3)
O3 0.092(4) 0.102(5) 0.101(5) -0.064(4) 0.061(4) -0.062(4)
N1 0.027(2) 0.035(3) 0.024(2) -0.004(2) 0.0055(19) -0.002(2)
N2 0.031(3) 0.042(3) 0.026(2) -0.006(2) -0.001(2) -0.001(2)
N3 0.030(3) 0.041(3) 0.023(2) -0.010(2) -0.0060(19) 0.003(2)
N4 0.043(3) 0.078(4) 0.054(4) -0.037(3) -0.017(3) 0.011(3)
N5 0.038(3) 0.026(3) 0.037(3) -0.002(2) 0.010(2) 0.002(2)
N6 0.038(3) 0.021(2) 0.034(3) 0.0040(19) 0.012(2) 0.008(2)
N7 0.051(3) 0.022(2) 0.038(3) 0.000(2) 0.011(2) 0.008(2)
N8 0.073(4) 0.030(3) 0.086(5) 0.006(3) 0.050(4) 0.012(3)
C1 0.026(3) 0.030(3) 0.026(3) 0.004(2) 0.006(2) 0.002(2)
C2 0.037(3) 0.040(3) 0.031(3) -0.006(3) 0.008(3) -0.001(3)
C3 0.035(3) 0.032(3) 0.030(3) 0.000(2) 0.003(3) 0.009(3)
C4 0.036(3) 0.036(3) 0.037(3) 0.003(3) 0.006(3) 0.002(3)

loop_
_atom_type_symbol
_atom_type_description
_atom_type_scat_dispersion_real
_atom_type_scat_dispersion_imag
_atom_type_scat_source
C C 0.0033 0.0016 'International Tables Vol C Tables 4.2.6.8 and 6.1.1.4'
H H 0.0000 0.0000 'International Tables Vol C Tables 4.2.6.8 and 6.1.1.4'
N N 0.0061 0.0033 'International Tables Vol C Tables 4.2.6.8 and 6.1.1.4'
S S 0.1246 0.1234 'International Tables Vol C Tables 4.2.6.8 and 6.1.1.4'
Cl Cl 0.1484 0.1585 'International Tables Vol C Tables 4.2.6.8 and 6.1.1.4'
Cu Cu 0.3201 1.2651 'International Tables Vol C Tables 4.2.6.8 and 6.1.1.4'
O O 0.0106 0.0060 'International Tables Vol C Tables 4.2.6.8 and 6.1.1.4'

loop_
_geom_angle_atom_site_label_1
_geom_angle_atom_site_label_2
_geom_angle_atom_site_label_3
_geom_angle
_geom_angle_site_symmetry_1
_geom_angle_site_symmetry_3
S2 Cu1 S2 119.223(17) 33_554 53_554
S2 Cu1 S2 119.222(17) 33_554 .
S2 Cu1 S2 119.222(17) 53_554 .
S2 Cu1 Cu2 53.18(5) 33_554 53_554
S2 Cu1 Cu2 89.63(5) 53_554 53_554
S2 Cu1 Cu2 140.12(7) . 53_554
S2 Cu1 Cu2 140.12(7) 33_554 .
S2 Cu1 Cu2 53.18(5) 53_554 .
S2 Cu1 Cu2 89.63(5) . .
Cu2 Cu1 Cu2 86.95(5) 53_554 .
S2 Cu1 Cu2 89.63(5) 33_554 33_554
S2 Cu1 Cu2 140.12(7) 53_554 33_554
S2 Cu1 Cu2 53.18(5) . 33_554
Cu2 Cu1 Cu2 86.95(5) 53_554 33_554
Cu2 Cu1 Cu2 86.95(5) . 33_554
N2 Cu2 N5 115.0(2) 87_465 .
N2 Cu2 S2 116.53(16) 87_465 53_554
N5 Cu2 S2 110.64(16) . 53_554
N2 Cu2 Cl1 100.13(15) 87_465 .
N5 Cu2 Cl1 105.17(15) . .
S2 Cu2 Cl1 107.92(6) 53_554 .
N2 Cu2 Cu1 156.32(14) 87_465 .
N5 Cu2 Cu1 88.51(14) . .
S2 Cu2 Cu1 52.29(5) 53_554 .
Cl1 Cu2 Cu1 69.10(6) . .
N6 Cu3 N1 116.65(19) . 87_465
N6 Cu3 S1 125.24(14) . .
N1 Cu3 S1 114.43(13) 87_465 .
N6 Cu3 Cu4 140.53(14) . .
N1 Cu3 Cu4 88.37(14) 87_465 .
S1 Cu3 Cu4 56.94(4) . .
S1 Cu4 S1 110.09(3) 87_465 .
S1 Cu4 S1 110.09(3) 87_465 2_775
S1 Cu4 S1 108.24(7) . 2_775
S1 Cu4 S1 108.24(7) 87_465 88_645
S1 Cu4 S1 110.09(3) . 88_645
S1 Cu4 S1 110.09(3) 2_775 88_645
S1 Cu4 Cu3 51.89(4) 87_465 87_465
S1 Cu4 Cu3 71.40(4) . 87_465
S1 Cu4 Cu3 91.33(4) 2_775 87_465
S1 Cu4 Cu3 155.93(4) 88_645 87_465
S1 Cu4 Cu3 91.33(4) 87_465 .
S1 Cu4 Cu3 51.89(4) . .
S1 Cu4 Cu3 155.93(4) 2_775 .
S1 Cu4 Cu3 71.40(4) 88_645 .
Cu3 Cu4 Cu3 93.653(8) 87_465 .
S1 Cu4 Cu3 71.40(4) 87_465 2_775
S1 Cu4 Cu3 155.93(4) . 2_775
S1 Cu4 Cu3 51.89(4) 2_775 2_775
S1 Cu4 Cu3 91.33(4) 88_645 2_775
Cu3 Cu4 Cu3 93.653(8) 87_465 2_775
Cu3 Cu4 Cu3 150.76(3) . 2_775
S1 Cu4 Cu3 155.93(4) 87_465 88_645
S1 Cu4 Cu3 91.33(4) . 88_645
S1 Cu4 Cu3 71.40(4) 2_775 88_645
S1 Cu4 Cu3 51.89(4) 88_645 88_645
Cu3 Cu4 Cu3 150.76(3) 87_465 88_645
Cu3 Cu4 Cu3 93.653(8) . 88_645
Cu3 Cu4 Cu3 93.653(8) 2_775 88_645
Cu2 Cl1 Cu2 94.92(7) 53_554 .
Cu2 Cl1 Cu2 94.92(7) 53_554 33_554
Cu2 Cl1 Cu2 94.92(7) . 33_554
C1 S1 Cu3 103.51(18) . .
C1 S1 Cu4 101.91(19) . .
Cu3 S1 Cu4 71.17(5) . .
C3 S2 Cu1 105.55(19) . .
C3 S2 Cu2 102.3(2) . 33_554
Cu1 S2 Cu2 74.53(6) . 33_554
O1 S3 O1 108.1(2) 90_656 .
O1 S3 O1 112.2(4) 90_656 67_663
O1 S3 O1 108.1(2) . 67_663
O1 S3 O1 108.1(2) 90_656 28_575
O1 S3 O1 112.2(4) . 28_575
O1 S3 O1 108.1(2) 67_663 28_575
O2 S4 O2 109.471(2) 4_576 .
O2 S4 O2 109.471(5) 4_576 2_775
O2 S4 O2 109.471(3) . 2_775
O2 S4 O2 109.471(2) 4_576 3_756
O2 S4 O2 109.471(1) . 3_756
O2 S4 O2 109.471(6) 2_775 3_756
O4 S5 O3 112.8(4) . 54_576
O4 S5 O3 112.8(4) . .
O3 S5 O3 106.0(5) 54_576 .
O4 S5 O3 112.8(4) . 36_764
O3 S5 O3 106.0(5) 54_576 36_764
O3 S5 O3 106.0(5) . 36_764
O4' S5' O3 118.2(5) . .
O4' S5' O3 118.2(5) . 54_576
O3 S5' O3 99.5(7) . 54_576
O4' S5' O3 118.2(5) . 36_764
O3 S5' O3 99.5(7) . 36_764
O3 S5' O3 99.5(7) 54_576 36_764
S5 O3 S5' 51.0(5) . .
C1 N1 N2 107.9(4) . .
C1 N1 Cu3 130.2(4) . 88_645
N2 N1 Cu3 121.9(3) . 88_645
C2 N2 N1 105.8(5) . .
C2 N2 Cu2 135.3(4) . 88_645
N1 N2 Cu2 118.5(3) . 88_645
C2 N3 C1 106.1(5) . .
C3 N5 N6 107.7(5) . .
C3 N5 Cu2 127.0(4) . .
N6 N5 Cu2 125.2(3) . .
C4 N6 N5 106.1(4) . .
C4 N6 Cu3 136.8(4) . .
N5 N6 Cu3 116.0(3) . .
C4 N7 C3 106.2(5) . .
N1 C1 N3 109.0(5) . .
N1 C1 S1 127.5(4) . .
N3 C1 S1 123.4(4) . .
N2 C2 N3 111.2(5) . .
N2 C2 N4 125.5(6) . .
N3 C2 N4 123.2(6) . .
N5 C3 N7 109.3(5) . .
N5 C3 S2 127.4(4) . .
N7 C3 S2 123.3(4) . .
N6 C4 N7 110.7(5) . .
N6 C4 N8 126.2(6) . .
N7 C4 N8 123.1(6) . .

loop_
_geom_bond_atom_site_label_1
_geom_bond_atom_site_label_2
_geom_bond_distance
_geom_bond_site_symmetry_2
Cu1 S2 2.2869(16) 33_554
Cu1 S2 2.2869(16) 53_554
Cu1 S2 2.2869(17) .
Cu1 Cu2 2.7858(13) 53_554
Cu1 Cu2 2.7858(13) .
Cu1 Cu2 2.7858(13) 33_554
Cu2 N2 1.992(5) 87_465
Cu2 N5 1.998(5) .
Cu2 S2 2.314(2) 53_554
Cu2 Cl1 2.6015(18) .
Cu3 N6 1.971(5) .
Cu3 N1 1.993(5) 87_465
Cu3 S1 2.2592(16) .
Cu3 Cu4 2.7175(9) .
Cu4 S1 2.4065(15) 87_465
Cu4 S1 2.4065(15) .
Cu4 S1 2.4065(15) 2_775
Cu4 S1 2.4065(15) 88_645
Cu4 Cu3 2.7175(9) 87_465
Cu4 Cu3 2.7175(9) 2_775
Cu4 Cu3 2.7175(9) 88_645
Cl1 Cu2 2.6015(18) 53_554
Cl1 Cu2 2.6015(18) 33_554
S1 C1 1.751(6) .
S2 C3 1.749(6) .
S2 Cu2 2.314(2) 33_554
S3 O1 1.472(5) 90_656
S3 O1 1.472(5) .
S3 O1 1.472(5) 67_663
S3 O1 1.472(5) 28_575
S4 O2 1.463(10) 4_576
S4 O2 1.463(10) .
S4 O2 1.463(10) 2_775
S4 O2 1.463(10) 3_756
S5 O4 1.486(16) .
S5 O3 1.494(6) 54_576
S5 O3 1.494(6) .
S5 O3 1.494(6) 36_764
S5' O4' 1.508(19) .
S5' O3 1.562(9) .
S5' O3 1.562(9) 54_576
S5' O3 1.562(9) 36_764
N1 C1 1.315(7) .
N1 N2 1.415(6) .
N1 Cu3 1.993(5) 88_645
N2 C2 1.299(7) .
N2 Cu2 1.992(5) 88_645
N3 C2 1.359(7) .
N3 C1 1.360(7) .
N4 C2 1.374(7) .
N5 C3 1.324(7) .
N5 N6 1.393(6) .
N6 C4 1.330(8) .
N7 C4 1.344(8) .
N7 C3 1.364(8) .
N8 C4 1.366(8) .

loop_
_platon_squeeze_void_nr
_platon_squeeze_void_average_x
_platon_squeeze_void_average_y
_platon_squeeze_void_average_z
_platon_squeeze_void_volume
_platon_squeeze_void_count_electrons
1 0.000 0.000 0.000 505.3 165.7
2 0.500 0.000 0.000 505.4 168.9
3 0.000 0.000 0.500 505.2 168.9
4 0.500 0.000 0.500 505.4 165.7
5 0.250 0.250 0.250 1990.5 325.0
6 0.750 0.250 0.250 1990.6 324.2
7 0.250 0.250 0.750 1990.6 324.2
8 0.750 0.250 0.750 1990.5 325.0
9 0.000 0.500 0.000 505.2 168.9
10 0.500 0.500 0.000 505.3 165.7
11 1.000 0.500 0.500 505.3 165.7
12 0.500 0.500 0.500 505.1 168.9
13 0.250 0.750 0.250 1990.6 324.2
14 0.750 0.750 0.250 1990.5 325.0
15 0.250 0.750 0.750 1990.5 325.0
16 0.750 0.750 0.750 1990.6 324.2
